data_1568553
loop_
_publ_author_name
'K\"onig, Nils'
'God\'inez-Loyola, Yokari'
'Yang, Fangshun'
'Laube, Christian'
'Laue, Michael'
'L\"onnecke, Peter'
'Strassert, Cristian A.'
'Hey-Hawkins, Evamarie'

_publ_section_title
;
 Facile modification of phosphole-based aggregation-induced emission
 luminogens with sulfonyl isocyanates
;
_journal_issue 9
_journal_name_full 'Chemical Science'
_journal_page_first 2267
_journal_page_last 2274
_journal_paper_doi 10.1039/D3SC00308F
_journal_volume 14
_journal_year 2023
_chemical_formula_moiety 'C33 H26 N O2 P S'
_chemical_formula_sum 'C33 H26 N O2 P S'
_chemical_formula_weight 531.58
_space_group_crystal_system monoclinic
_space_group_IT_number 14
_space_group_name_Hall '-P 2ybc'
_space_group_name_H-M_alt 'P 1 21/c 1'
_atom_sites_solution_hydrogens mixed
_atom_sites_solution_primary dual
_atom_sites_solution_secondary difmap
_audit_creation_method SHELXL-2018/3
_audit_update_record
;
2022-11-11 deposited with the CCDC.	2023-01-24 downloaded from the CCDC.
;
_cell_angle_alpha 90
_cell_angle_beta 101.945(3)
_cell_angle_gamma 90
_cell_formula_units_Z 4
_cell_length_a 15.6578(4)
_cell_length_b 11.5015(2)
_cell_length_c 15.1026(4)
_cell_measurement_reflns_used 5981
_cell_measurement_temperature 130(2)
_cell_measurement_theta_max 29.1100
_cell_measurement_theta_min 2.2140
_cell_volume 2660.91(11)
_computing_cell_refinement 'CrysAlisPro 1.171.40.74a (Rigaku OD, 2020)'
_computing_data_collection 'CrysAlisPro 1.171.40.74a (Rigaku OD, 2020)'
_computing_data_reduction 'CrysAlisPro 1.171.40.74a (Rigaku OD, 2020)'
_computing_molecular_graphics
;
 ORTEP3 for Windows
 L. J. Farrugia, J. Appl. Crystallogr. 1997, 30, 565.
 or
 DIAMOND Version 4.5.3
 K. Brandenburg, Crystal Impact GbR, Bonn, Germany
;
_computing_publication_material
;
 WINGX
 L.J. Farrugia,
 J. Appl. Cryst., 2012, 45, 849-854.
;
_computing_structure_refinement 'SHELXL-2018/3 (Sheldrick, 2018)'
_computing_structure_solution SHELXT-2018-2
_diffrn_ambient_temperature 130(2)
_diffrn_detector_area_resol_mean 16.3560
_diffrn_measured_fraction_theta_full 1.000
_diffrn_measured_fraction_theta_max 0.896
_diffrn_measurement_device_type 'Xcalibur, Sapphire3, Gemini'
_diffrn_measurement_method '\w scans'
_diffrn_radiation_type MoK\a
_diffrn_radiation_wavelength 0.71073
_diffrn_reflns_av_R_equivalents 0.0641
_diffrn_reflns_av_unetI/netI 0.0696
_diffrn_reflns_Laue_measured_fraction_full 1.000
_diffrn_reflns_Laue_measured_fraction_max 0.896
_diffrn_reflns_limit_h_max 22
_diffrn_reflns_limit_h_min -22
_diffrn_reflns_limit_k_max 15
_diffrn_reflns_limit_k_min -16
_diffrn_reflns_limit_l_max 20
_diffrn_reflns_limit_l_min -20
_diffrn_reflns_number 28514
_diffrn_reflns_point_group_measured_fraction_full 1.000
_diffrn_reflns_point_group_measured_fraction_max 0.896
_diffrn_reflns_theta_full 28.285
_diffrn_reflns_theta_max 30.759
_diffrn_reflns_theta_min 2.214
_diffrn_source 'fine-focus sealed X-ray tube'
_exptl_absorpt_coefficient_mu 0.214
_exptl_absorpt_correction_T_max 1.00000
_exptl_absorpt_correction_T_min 0.71788
_exptl_absorpt_correction_type multi-scan
_exptl_absorpt_process_details
;
CrysAlisPro 1.171.40.74a (Rigaku Oxford Diffraction, 2020)
Empirical absorption correction using spherical harmonics,
 implemented in SCALE3 ABSPACK scaling algorithm.
;
_exptl_crystal_colour 'clear colourless'
_exptl_crystal_density_diffrn 1.327
_exptl_crystal_description prism
_exptl_crystal_F_000 1112
_exptl_crystal_size_max 0.30
_exptl_crystal_size_mid 0.20
_exptl_crystal_size_min 0.10
_refine_diff_density_max 0.321
_refine_diff_density_min -0.476
_refine_diff_density_rms 0.055
_refine_ls_extinction_method none
_refine_ls_goodness_of_fit_ref 1.046
_refine_ls_hydrogen_treatment mixed
_refine_ls_matrix_type full
_refine_ls_number_parameters 530
_refine_ls_number_reflns 7452
_refine_ls_number_restraints 96
_refine_ls_restrained_S_all 1.042
_refine_ls_R_factor_all 0.0991
_refine_ls_R_factor_gt 0.0564
_refine_ls_shift/su_max 0.001
_refine_ls_shift/su_mean 0.000
_refine_ls_structure_factor_coef Fsqd
_refine_ls_weighting_details 'w=1/[\s^2^(Fo^2^)+(0.0385P)^2^+0.8707P] where P=(Fo^2^+2Fc^2^)/3'
_refine_ls_weighting_scheme calc
_refine_ls_wR_factor_gt 0.1058
_refine_ls_wR_factor_ref 0.1205
_reflns_Friedel_coverage 0.000
_reflns_number_gt 4956
_reflns_number_total 7452
_reflns_threshold_expression 'I > 2\s(I)'
_cod_data_source_file d3sc00308f2.cif
_cod_data_source_block comp_7b_x3308fin
_cod_original_sg_symbol_H-M 'P 21/c'
_cod_database_code 1568553
_shelx_shelxl_version_number 2018/3
_shelx_space_group_comment
;
The symmetry employed for this shelxl refinement is uniquely defined
by the following loop, which should always be used as a source of
symmetry information in preference to the above space-group names.
They are only intended as comments.
;

loop_
_space_group_symop_operation_xyz
'x, y, z'
'-x, y+1/2, -z+1/2'
'-x, -y, -z'
'x, -y-1/2, z-1/2'

loop_
_atom_site_label
_atom_site_type_symbol
_atom_site_fract_x
_atom_site_fract_y
_atom_site_fract_z
_atom_site_U_iso_or_equiv
_atom_site_adp_type
_atom_site_occupancy
_atom_site_site_symmetry_order
_atom_site_calc_flag
_atom_site_refinement_flags_posn
_atom_site_refinement_flags_adp
_atom_site_refinement_flags_occupancy
_atom_site_disorder_assembly
_atom_site_disorder_group
S1 S 0.26420(3) 0.02121(5) 0.88158(4) 0.02984(14) Uani 1 1 d . . . A 1
O1 O 0.29060(10) -0.09321(13) 0.91464(11) 0.0400(4) Uani 1 1 d . . . A 1
O2 O 0.19523(10) 0.07494(14) 0.91718(11) 0.0407(4) Uani 1 1 d . . . A 1
N1 N 0.23888(11) 0.01330(14) 0.77448(12) 0.0271(4) Uani 1 1 d . . . A 1
P1 P 0.24299(3) 0.11035(4) 0.70084(4) 0.02189(15) Uani 0.9481(15) 1 d D . P A 1
C1 C 0.20673(13) 0.25789(17) 0.71146(15) 0.0236(4) Uani 0.9481(15) 1 d D . P A 1
C2 C 0.27261(13) 0.33210(17) 0.70738(15) 0.0237(4) Uani 0.9481(15) 1 d D . P A 1
C3 C 0.35511(14) 0.27640(19) 0.69666(15) 0.0234(5) Uani 0.9481(15) 1 d D . P A 1
C4 C 0.43355(16) 0.33098(19) 0.69401(17) 0.0278(5) Uani 0.9481(15) 1 d D . P A 1
C5 C 0.50607(15) 0.2635(2) 0.68791(18) 0.0294(5) Uani 0.9481(15) 1 d D . P A 1
C6 C 0.50117(17) 0.1439(2) 0.68479(17) 0.0294(5) Uani 0.9481(15) 1 d D . P A 1
C7 C 0.42234(16) 0.08847(19) 0.68681(16) 0.0265(5) Uani 0.9481(15) 1 d D . P A 1
C8 C 0.35037(14) 0.1555(2) 0.69127(15) 0.0236(5) Uani 0.9481(15) 1 d D . P A 1
C9 C 0.18183(13) 0.05661(19) 0.59544(15) 0.0262(5) Uani 0.9481(15) 1 d D . P A 1
C10 C 0.15644(18) -0.0591(2) 0.5862(2) 0.0368(7) Uani 0.9481(15) 1 d D . P A 1
C11 C 0.1078(3) -0.0982(3) 0.5038(2) 0.0491(10) Uani 0.9481(15) 1 d D . P A 1
C12 C 0.0846(2) -0.0226(3) 0.4334(2) 0.0481(9) Uani 0.9481(15) 1 d D . P A 1
C13 C 0.1085(2) 0.0925(3) 0.44226(19) 0.0447(8) Uani 0.9481(15) 1 d D . P A 1
C14 C 0.15805(19) 0.1326(3) 0.52306(19) 0.0349(7) Uani 0.9481(15) 1 d D . P A 1
C15 C 0.11400(13) 0.28392(18) 0.70897(16) 0.0264(5) Uani 0.9481(15) 1 d D . P A 1
C16 C 0.07297(15) 0.3779(2) 0.65894(19) 0.0369(6) Uani 0.9481(15) 1 d D . P A 1
C17 C -0.01488(16) 0.3993(2) 0.6543(2) 0.0459(7) Uani 0.9481(15) 1 d D . P A 1
C18 C -0.06259(16) 0.3273(2) 0.6984(2) 0.0445(7) Uani 0.9481(15) 1 d D . P A 1
C19 C -0.02332(16) 0.2337(2) 0.7476(2) 0.0388(6) Uani 0.9481(15) 1 d D . P A 1
C20 C 0.06451(15) 0.2114(2) 0.75214(18) 0.0307(5) Uani 0.9481(15) 1 d D . P A 1
C21 C 0.26878(13) 0.46060(17) 0.71709(15) 0.0233(5) Uani 0.9481(15) 1 d D . P A 1
C22 C 0.27796(15) 0.5337(2) 0.64634(18) 0.0306(5) Uani 0.9481(15) 1 d D . P A 1
C23 C 0.27382(17) 0.6534(2) 0.6567(2) 0.0353(6) Uani 0.9481(15) 1 d D . P A 1
C24 C 0.26302(15) 0.7003(2) 0.7380(2) 0.0329(6) Uani 0.9481(15) 1 d D . P A 1
C25 C 0.25325(16) 0.6278(2) 0.80771(19) 0.0303(6) Uani 0.9481(15) 1 d D . P A 1
C26 C 0.25582(15) 0.50855(19) 0.79758(17) 0.0268(5) Uani 0.9481(15) 1 d D . P A 1
H4 H 0.4367(12) 0.4113(17) 0.6963(14) 0.016(5) Uiso 0.9481(15) 1 d . . P A 1
H5 H 0.5582(15) 0.3013(19) 0.6841(16) 0.037(7) Uiso 0.9481(15) 1 d . . P A 1
H6 H 0.5499(14) 0.0992(18) 0.6831(15) 0.027(6) Uiso 0.9481(15) 1 d . . P A 1
H7 H 0.4187(14) 0.0041(19) 0.6874(16) 0.032(6) Uiso 0.9481(15) 1 d . . P A 1
H10 H 0.1711(16) -0.108(2) 0.6368(18) 0.041(7) Uiso 0.9481(15) 1 d . . P A 1
H11 H 0.0913(18) -0.183(2) 0.500(2) 0.060(9) Uiso 0.9481(15) 1 d . . P A 1
H12 H 0.0513(19) -0.047(2) 0.376(2) 0.065(9) Uiso 0.9481(15) 1 d . . P A 1
H13 H 0.0928(17) 0.148(2) 0.390(2) 0.056(8) Uiso 0.9481(15) 1 d . . P A 1
H14 H 0.1737(15) 0.214(2) 0.5308(17) 0.042(7) Uiso 0.9481(15) 1 d . . P A 1
H16 H 0.1055(14) 0.4296(19) 0.6247(16) 0.031(6) Uiso 0.9481(15) 1 d . . P A 1
H17 H -0.0421(18) 0.464(2) 0.615(2) 0.058(8) Uiso 0.9481(15) 1 d . . P A 1
H18 H -0.1214(16) 0.341(2) 0.6929(17) 0.043(7) Uiso 0.9481(15) 1 d . . P A 1
H19 H -0.0575(16) 0.182(2) 0.7771(18) 0.043(7) Uiso 0.9481(15) 1 d . . P A 1
H20 H 0.0909(14) 0.1487(19) 0.7849(16) 0.029(6) Uiso 0.9481(15) 1 d . . P A 1
H22 H 0.2849(15) 0.5012(19) 0.5881(17) 0.033(6) Uiso 0.9481(15) 1 d . . P A 1
H23 H 0.2794(16) 0.704(2) 0.6046(19) 0.048(8) Uiso 0.9481(15) 1 d . . P A 1
H24 H 0.2614(15) 0.785(2) 0.7464(17) 0.040(7) Uiso 0.9481(15) 1 d . . P A 1
H25 H 0.2459(15) 0.660(2) 0.8632(18) 0.044(7) Uiso 0.9481(15) 1 d . . P A 1
H26 H 0.2475(13) 0.4566(18) 0.8451(15) 0.020(5) Uiso 0.9481(15) 1 d . . P A 1
C27 C 0.35537(13) 0.11370(17) 0.91061(14) 0.0259(4) Uani 1 1 d . . . . .
C28 C 0.34433(15) 0.22908(19) 0.93051(15) 0.0324(5) Uani 1 1 d . . . . .
C29 C 0.41599(15) 0.30165(19) 0.95015(16) 0.0347(5) Uani 1 1 d . . . . .
C30 C 0.49915(14) 0.26012(18) 0.95073(15) 0.0317(5) Uani 1 1 d . . . . .
C31 C 0.50907(14) 0.14382(19) 0.93118(16) 0.0323(5) Uani 1 1 d . . . . .
C32 C 0.43811(14) 0.07077(18) 0.91101(15) 0.0295(5) Uani 1 1 d . . . . .
C33 C 0.57779(18) 0.3370(2) 0.9736(2) 0.0460(7) Uani 1 1 d D . . . .
H28 H 0.2868(14) 0.2549(18) 0.9320(15) 0.032(6) Uiso 1 1 d . . . . .
H29 H 0.4094(13) 0.3822(18) 0.9654(15) 0.029(6) Uiso 1 1 d . . . . .
H31 H 0.5672(16) 0.1137(19) 0.9329(16) 0.044(7) Uiso 1 1 d . . . . .
H32 H 0.4460(13) -0.0108(17) 0.8969(14) 0.025(5) Uiso 1 1 d . . . . .
H33A H 0.5655(18) 0.4124(17) 0.9925(16) 0.074(10) Uiso 1 1 d D . . . .
H33B H 0.6211(16) 0.302(2) 1.0207(15) 0.091(11) Uiso 1 1 d D . . . .
H33C H 0.6055(16) 0.345(2) 0.9223(14) 0.069(9) Uiso 1 1 d D . . . .
P1F P 0.1846(7) 0.1197(9) 0.7159(8) 0.030(3) Uiso 0.0519(15) 1 d D . P A 2
C1F C 0.2538(13) 0.2418(17) 0.711(2) 0.030 Uiso 0.0519(15) 1 d D U P A 2
C2F C 0.2078(14) 0.3398(17) 0.7052(19) 0.030 Uiso 0.0519(15) 1 d D U P A 2
C3F C 0.1152(13) 0.325(2) 0.7159(13) 0.030 Uiso 0.0519(15) 1 d D U P A 2
C4F C 0.0520(16) 0.411(2) 0.712(2) 0.030 Uiso 0.0519(15) 1 d D U P A 2
H4F H 0.064352 0.489352 0.700363 0.036 Uiso 0.0519(15) 1 calc R U P A 2
C5F C -0.0304(17) 0.377(3) 0.725(2) 0.030 Uiso 0.0519(15) 1 d D U P A 2
H5F H -0.074840 0.434383 0.721678 0.036 Uiso 0.0519(15) 1 calc R U P A 2
C6F C -0.0486(19) 0.264(3) 0.743(2) 0.030 Uiso 0.0519(15) 1 d D U P A 2
H6F H -0.104515 0.243913 0.753631 0.036 Uiso 0.0519(15) 1 calc R U P A 2
C7F C 0.0154(17) 0.179(3) 0.747(2) 0.030 Uiso 0.0519(15) 1 d D U P A 2
H7F H 0.003227 0.100426 0.757993 0.036 Uiso 0.0519(15) 1 calc R U P A 2
C8F C 0.0961(14) 0.2113(19) 0.7334(18) 0.030 Uiso 0.0519(15) 1 d D U P A 2
C9F C 0.1522(13) 0.052(2) 0.6071(16) 0.030 Uiso 0.0519(15) 1 d D U P A 2
C10F C 0.136(3) -0.066(3) 0.602(3) 0.030 Uiso 0.0519(15) 1 d D U P A 2
H10F H 0.142749 -0.111384 0.655817 0.036 Uiso 0.0519(15) 1 calc R U P A 2
C11F C 0.109(4) -0.119(4) 0.518(3) 0.030 Uiso 0.0519(15) 1 d D U P A 2
H11F H 0.097103 -0.200448 0.513595 0.036 Uiso 0.0519(15) 1 calc R U P A 2
C12F C 0.099(3) -0.053(4) 0.443(3) 0.030 Uiso 0.0519(15) 1 d D U P A 2
H12F H 0.080272 -0.088051 0.385029 0.036 Uiso 0.0519(15) 1 calc R U P A 2
C13F C 0.117(4) 0.064(4) 0.447(2) 0.030 Uiso 0.0519(15) 1 d D U P A 2
H13F H 0.110322 0.107908 0.392143 0.036 Uiso 0.0519(15) 1 calc R U P A 2
C14F C 0.143(4) 0.119(3) 0.530(2) 0.030 Uiso 0.0519(15) 1 d D U P A 2
H14F H 0.154181 0.200654 0.533005 0.036 Uiso 0.0519(15) 1 calc R U P A 2
C15F C 0.3435(15) 0.223(3) 0.695(2) 0.030 Uiso 0.0519(15) 1 d D U P A 2
C16F C 0.400(2) 0.317(3) 0.707(3) 0.030 Uiso 0.0519(15) 1 d D U P A 2
H16F H 0.379058 0.392351 0.718240 0.036 Uiso 0.0519(15) 1 calc R U P A 2
C17F C 0.486(2) 0.302(4) 0.701(3) 0.030 Uiso 0.0519(15) 1 d D U P A 2
H17F H 0.524825 0.366450 0.707903 0.036 Uiso 0.0519(15) 1 calc R U P A 2
C18F C 0.514(2) 0.194(4) 0.685(3) 0.030 Uiso 0.0519(15) 1 d D U P A 2
H18F H 0.573379 0.182474 0.681381 0.036 Uiso 0.0519(15) 1 calc R U P A 2
C19F C 0.459(3) 0.101(3) 0.674(3) 0.030 Uiso 0.0519(15) 1 d D U P A 2
H19F H 0.479682 0.025802 0.662569 0.036 Uiso 0.0519(15) 1 calc R U P A 2
C20F C 0.373(2) 0.115(3) 0.679(2) 0.030 Uiso 0.0519(15) 1 d D U P A 2
H20F H 0.334348 0.049881 0.671671 0.036 Uiso 0.0519(15) 1 calc R U P A 2
C21F C 0.2331(12) 0.4656(18) 0.707(2) 0.030 Uiso 0.0519(15) 1 d D U P A 2
C22F C 0.244(2) 0.516(3) 0.627(2) 0.030 Uiso 0.0519(15) 1 d D U P A 2
H22F H 0.236691 0.470929 0.573048 0.036 Uiso 0.0519(15) 1 calc R U P A 2
C23F C 0.266(2) 0.632(3) 0.624(3) 0.030 Uiso 0.0519(15) 1 d D U P A 2
H23F H 0.274657 0.665732 0.569489 0.036 Uiso 0.0519(15) 1 calc R U P A 2
C24F C 0.276(2) 0.699(3) 0.702(3) 0.030 Uiso 0.0519(15) 1 d D U P A 2
H24F H 0.290205 0.779427 0.700032 0.036 Uiso 0.0519(15) 1 calc R U P A 2
C25F C 0.266(3) 0.649(3) 0.781(3) 0.030 Uiso 0.0519(15) 1 d D U P A 2
H25F H 0.273791 0.695126 0.834706 0.036 Uiso 0.0519(15) 1 calc R U P A 2
C26F C 0.243(3) 0.534(3) 0.785(2) 0.030 Uiso 0.0519(15) 1 d D U P A 2
H26F H 0.235076 0.500899 0.839836 0.036 Uiso 0.0519(15) 1 calc R U P A 2

loop_
_atom_site_aniso_label
_atom_site_aniso_U_11
_atom_site_aniso_U_22
_atom_site_aniso_U_33
_atom_site_aniso_U_23
_atom_site_aniso_U_13
_atom_site_aniso_U_12
S1 0.0289(3) 0.0334(3) 0.0254(3) 0.0019(2) 0.0014(2) -0.0040(2)
O1 0.0451(10) 0.0339(8) 0.0361(10) 0.0108(7) -0.0032(7) -0.0094(7)
O2 0.0310(8) 0.0612(11) 0.0296(9) -0.0037(8) 0.0060(7) -0.0035(7)
N1 0.0306(9) 0.0239(8) 0.0244(9) 0.0008(7) 0.0005(7) -0.0037(7)
P1 0.0212(3) 0.0200(2) 0.0241(3) -0.0018(2) 0.0036(2) -0.0008(2)
C1 0.0240(11) 0.0207(10) 0.0260(12) -0.0021(9) 0.0048(9) 0.0010(8)
C2 0.0233(11) 0.0218(10) 0.0250(12) -0.0026(9) 0.0029(8) 0.0002(8)
C3 0.0221(11) 0.0257(11) 0.0223(11) -0.0012(9) 0.0042(8) 0.0009(9)
C4 0.0249(13) 0.0255(11) 0.0332(14) -0.0015(10) 0.0069(9) -0.0031(10)
C5 0.0208(12) 0.0325(14) 0.0357(14) 0.0023(11) 0.0076(10) -0.0010(10)
C6 0.0242(12) 0.0325(12) 0.0321(14) 0.0028(11) 0.0071(9) 0.0059(11)
C7 0.0257(12) 0.0242(11) 0.0296(13) 0.0001(9) 0.0056(9) 0.0019(9)
C8 0.0245(11) 0.0232(11) 0.0232(12) 0.0005(9) 0.0051(8) 0.0027(8)
C9 0.0229(11) 0.0309(11) 0.0246(12) -0.0030(9) 0.0042(9) 0.0009(9)
C10 0.0429(18) 0.0334(13) 0.0321(16) -0.0047(11) 0.0034(11) -0.0049(11)
C11 0.0537(17) 0.0480(19) 0.043(2) -0.0190(18) 0.0041(15) -0.0125(16)
C12 0.0375(17) 0.076(3) 0.0276(15) -0.0193(16) 0.0000(12) 0.0005(16)
C13 0.0423(17) 0.066(2) 0.0242(14) 0.0049(14) 0.0038(11) 0.0106(17)
C14 0.0337(17) 0.0405(15) 0.0307(14) 0.0033(11) 0.0069(10) 0.0018(12)
C15 0.0232(11) 0.0221(11) 0.0336(13) -0.0076(10) 0.0056(9) 0.0000(9)
C16 0.0273(12) 0.0275(12) 0.0552(18) 0.0012(11) 0.0069(11) -0.0010(10)
C17 0.0276(13) 0.0325(13) 0.074(2) -0.0005(14) 0.0020(13) 0.0033(11)
C18 0.0199(12) 0.0397(14) 0.074(2) -0.0154(15) 0.0088(12) -0.0008(11)
C19 0.0251(13) 0.0399(15) 0.0529(18) -0.0074(13) 0.0118(12) -0.0041(11)
C20 0.0255(12) 0.0298(12) 0.0372(15) -0.0048(10) 0.0078(10) -0.0010(10)
C21 0.0170(10) 0.0224(10) 0.0301(12) -0.0011(9) 0.0038(9) -0.0004(8)
C22 0.0305(13) 0.0300(12) 0.0328(14) 0.0005(10) 0.0101(10) 0.0002(10)
C23 0.0337(13) 0.0275(13) 0.0468(18) 0.0053(13) 0.0133(12) 0.0008(10)
C24 0.0242(12) 0.0213(11) 0.0515(18) -0.0023(12) 0.0042(11) 0.0015(9)
C25 0.0251(12) 0.0275(12) 0.0367(16) -0.0078(11) 0.0025(10) 0.0018(9)
C26 0.0221(12) 0.0257(12) 0.0317(14) 0.0006(10) 0.0035(9) 0.0030(9)
C27 0.0278(11) 0.0277(10) 0.0203(11) -0.0010(8) 0.0006(8) -0.0005(8)
C28 0.0325(12) 0.0345(12) 0.0281(13) -0.0030(10) 0.0015(9) 0.0065(10)
C29 0.0422(13) 0.0251(11) 0.0335(14) -0.0068(9) 0.0003(10) 0.0004(10)
C30 0.0361(12) 0.0334(11) 0.0235(12) -0.0003(9) 0.0012(9) -0.0057(9)
C31 0.0289(12) 0.0344(12) 0.0329(13) -0.0011(10) 0.0047(9) 0.0017(9)
C32 0.0319(12) 0.0257(10) 0.0300(12) -0.0025(9) 0.0046(9) 0.0027(9)
C33 0.0465(16) 0.0424(15) 0.0464(17) -0.0013(13) 0.0036(13) -0.0137(12)

loop_
_atom_type_symbol
_atom_type_description
_atom_type_scat_dispersion_real
_atom_type_scat_dispersion_imag
_atom_type_scat_source
S S 0.1246 0.1234 'International Tables Vol C Tables 4.2.6.8 and 6.1.1.4'
P P 0.1023 0.0942 'International Tables Vol C Tables 4.2.6.8 and 6.1.1.4'
O O 0.0106 0.0060 'International Tables Vol C Tables 4.2.6.8 and 6.1.1.4'
N N 0.0061 0.0033 'International Tables Vol C Tables 4.2.6.8 and 6.1.1.4'
C C 0.0033 0.0016 'International Tables Vol C Tables 4.2.6.8 and 6.1.1.4'
H H 0.0000 0.0000 'International Tables Vol C Tables 4.2.6.8 and 6.1.1.4'

loop_
_geom_angle_atom_site_label_1
_geom_angle_atom_site_label_2
_geom_angle_atom_site_label_3
_geom_angle
_geom_angle_site_symmetry_1
_geom_angle_site_symmetry_3
_geom_angle_publ_flag
O1 S1 O2 116.54(10) . . ?
O1 S1 N1 107.15(9) . . ?
O2 S1 N1 110.88(9) . . ?
O1 S1 C27 107.85(9) . . ?
O2 S1 C27 106.22(10) . . ?
N1 S1 C27 107.88(9) . . ?
S1 N1 P1 129.54(11) . . ?
N1 P1 C9 106.78(10) . . ?
N1 P1 C8 115.77(10) . . ?
C9 P1 C8 111.49(10) . . ?
N1 P1 C1 122.64(10) . . ?
C9 P1 C1 106.45(10) . . ?
C8 P1 C1 93.01(10) . . ?
C2 C1 C15 128.88(18) . . ?
C2 C1 P1 109.42(15) . . ?
C15 C1 P1 120.93(14) . . ?
C1 C2 C3 115.06(18) . . ?
C1 C2 C21 125.22(18) . . ?
C3 C2 C21 119.64(18) . . ?
C4 C3 C8 119.11(19) . . ?
C4 C3 C2 127.2(2) . . ?
C8 C3 C2 113.6(2) . . ?
C3 C4 C5 119.2(2) . . ?
C3 C4 H4 119.5(12) . . ?
C5 C4 H4 121.3(12) . . ?
C6 C5 C4 121.2(2) . . ?
C6 C5 H5 120.3(14) . . ?
C4 C5 H5 118.5(14) . . ?
C5 C6 C7 119.9(2) . . ?
C5 C6 H6 121.1(13) . . ?
C7 C6 H6 119.0(13) . . ?
C8 C7 C6 118.8(2) . . ?
C8 C7 H7 120.5(13) . . ?
C6 C7 H7 120.7(13) . . ?
C7 C8 C3 121.8(2) . . ?
C7 C8 P1 129.18(19) . . ?
C3 C8 P1 108.86(17) . . ?
C10 C9 C14 119.9(2) . . ?
C10 C9 P1 120.70(19) . . ?
C14 C9 P1 119.34(18) . . ?
C9 C10 C11 119.5(3) . . ?
C9 C10 H10 118.7(15) . . ?
C11 C10 H10 121.8(15) . . ?
C12 C11 C10 119.9(3) . . ?
C12 C11 H11 123.4(17) . . ?
C10 C11 H11 116.8(17) . . ?
C11 C12 C13 121.0(3) . . ?
C11 C12 H12 121.4(18) . . ?
C13 C12 H12 117.5(18) . . ?
C12 C13 C14 119.9(3) . . ?
C12 C13 H13 121.5(16) . . ?
C14 C13 H13 118.6(16) . . ?
C13 C14 C9 119.7(3) . . ?
C13 C14 H14 120.6(15) . . ?
C9 C14 H14 119.6(15) . . ?
C20 C15 C16 118.7(2) . . ?
C20 C15 C1 120.5(2) . . ?
C16 C15 C1 120.7(2) . . ?
C17 C16 C15 120.4(2) . . ?
C17 C16 H16 118.5(13) . . ?
C15 C16 H16 121.1(13) . . ?
C18 C17 C16 120.1(3) . . ?
C18 C17 H17 122.2(16) . . ?
C16 C17 H17 117.5(16) . . ?
C17 C18 C19 120.3(2) . . ?
C17 C18 H18 118.9(16) . . ?
C19 C18 H18 120.8(16) . . ?
C18 C19 C20 119.9(3) . . ?
C18 C19 H19 120.1(15) . . ?
C20 C19 H19 120.0(15) . . ?
C19 C20 C15 120.6(2) . . ?
C19 C20 H20 120.1(14) . . ?
C15 C20 H20 119.3(14) . . ?
C26 C21 C22 119.4(2) . . ?
C26 C21 C2 119.8(2) . . ?
C22 C21 C2 120.8(2) . . ?
C23 C22 C21 119.9(2) . . ?
C23 C22 H22 119.6(14) . . ?
C21 C22 H22 120.5(13) . . ?
C24 C23 C22 120.2(2) . . ?
C24 C23 H23 121.5(15) . . ?
C22 C23 H23 118.2(15) . . ?
C25 C24 C23 119.8(2) . . ?
C25 C24 H24 119.4(15) . . ?
C23 C24 H24 120.8(15) . . ?
C24 C25 C26 120.4(2) . . ?
C24 C25 H25 119.4(16) . . ?
C26 C25 H25 120.1(16) . . ?
C25 C26 C21 120.3(2) . . ?
C25 C26 H26 121.5(13) . . ?
C21 C26 H26 118.2(13) . . ?
C28 C27 C32 120.07(19) . . ?
C28 C27 S1 120.24(16) . . ?
C32 C27 S1 119.66(16) . . ?
C27 C28 C29 119.7(2) . . ?
C27 C28 H28 117.8(13) . . ?
C29 C28 H28 122.5(13) . . ?
C28 C29 C30 120.9(2) . . ?
C28 C29 H29 120.6(12) . . ?
C30 C29 H29 118.4(12) . . ?
C29 C30 C31 118.6(2) . . ?
C29 C30 C33 121.7(2) . . ?
C31 C30 C33 119.8(2) . . ?
C32 C31 C30 121.0(2) . . ?
C32 C31 H31 119.9(14) . . ?
C30 C31 H31 119.0(14) . . ?
C31 C32 C27 119.7(2) . . ?
C31 C32 H32 120.2(12) . . ?
C27 C32 H32 120.1(12) . . ?
C30 C33 H33A 113.7(18) . . ?
C30 C33 H33B 109.9(19) . . ?
H33A C33 H33B 108.6(17) . . ?
C30 C33 H33C 110.9(17) . . ?
H33A C33 H33C 107.7(17) . . ?
H33B C33 H33C 105.6(16) . . ?
C1F P1F C9F 111.1(13) . . ?
C1F P1F C8F 92.1(10) . . ?
C9F P1F C8F 107.9(11) . . ?
C2F C1F C15F 129.0(18) . . ?
C2F C1F P1F 110.1(13) . . ?
C15F C1F P1F 119.6(15) . . ?
C1F C2F C21F 132.7(14) . . ?
C1F C2F C3F 114.8(15) . . ?
C21F C2F C3F 111.4(13) . . ?
C8F C3F C4F 120.1(17) . . ?
C8F C3F C2F 112.4(15) . . ?
C4F C3F C2F 127.5(18) . . ?
C3F C4F C5F 118(2) . . ?
C3F C4F H4F 121.0 . . ?
C5F C4F H4F 121.0 . . ?
C6F C5F C4F 122(2) . . ?
C6F C5F H5F 119.2 . . ?
C4F C5F H5F 119.2 . . ?
C5F C6F C7F 120(2) . . ?
C5F C6F H6F 120.1 . . ?
C7F C6F H6F 120.1 . . ?
C8F C7F C6F 119(2) . . ?
C8F C7F H7F 120.5 . . ?
C6F C7F H7F 120.5 . . ?
C7F C8F C3F 121.7(17) . . ?
C7F C8F P1F 128.6(18) . . ?
C3F C8F P1F 108.8(14) . . ?
C14F C9F C10F 121(2) . . ?
C14F C9F P1F 120(2) . . ?
C10F C9F P1F 119(2) . . ?
C9F C10F C11F 120(2) . . ?
C9F C10F H10F 120.1 . . ?
C11F C10F H10F 120.1 . . ?
C12F C11F C10F 119(2) . . ?
C12F C11F H11F 120.7 . . ?
C10F C11F H11F 120.7 . . ?
C11F C12F C13F 122(2) . . ?
C11F C12F H12F 118.9 . . ?
C13F C12F H12F 118.9 . . ?
C12F C13F C14F 120(2) . . ?
C12F C13F H13F 119.8 . . ?
C14F C13F H13F 119.8 . . ?
C9F C14F C13F 118(2) . . ?
C9F C14F H14F 121.1 . . ?
C13F C14F H14F 121.1 . . ?
C20F C15F C16F 120.6(19) . . ?
C20F C15F C1F 122(2) . . ?
C16F C15F C1F 118(2) . . ?
C17F C16F C15F 120(2) . . ?
C17F C16F H16F 120.1 . . ?
C15F C16F H16F 120.1 . . ?
C18F C17F C16F 119(2) . . ?
C18F C17F H17F 120.5 . . ?
C16F C17F H17F 120.5 . . ?
C17F C18F C19F 121(2) . . ?
C17F C18F H18F 119.4 . . ?
C19F C18F H18F 119.4 . . ?
C18F C19F C20F 120(2) . . ?
C18F C19F H19F 119.8 . . ?
C20F C19F H19F 119.8 . . ?
C15F C20F C19F 119(2) . . ?
C15F C20F H20F 120.5 . . ?
C19F C20F H20F 120.5 . . ?
C26F C21F C22F 118.9(19) . . ?
C26F C21F C2F 123(2) . . ?
C22F C21F C2F 118(2) . . ?
C23F C22F C21F 120(2) . . ?
C23F C22F H22F 119.9 . . ?
C21F C22F H22F 119.9 . . ?
C22F C23F C24F 120(2) . . ?
C22F C23F H23F 119.8 . . ?
C24F C23F H23F 119.8 . . ?
C25F C24F C23F 120(2) . . ?
C25F C24F H24F 120.2 . . ?
C23F C24F H24F 120.2 . . ?
C24F C25F C26F 121(2) . . ?
C24F C25F H25F 119.6 . . ?
C26F C25F H25F 119.6 . . ?
C25F C26F C21F 120(2) . . ?
C25F C26F H26F 120.0 . . ?
C21F C26F H26F 120.0 . . ?

loop_
_geom_bond_atom_site_label_1
_geom_bond_atom_site_label_2
_geom_bond_distance
_geom_bond_site_symmetry_2
_geom_bond_publ_flag
S1 O1 1.4375(15) . ?
S1 O2 1.4414(16) . ?
S1 N1 1.5862(18) . ?
S1 C27 1.761(2) . ?
N1 P1 1.5865(17) . ?
P1 C9 1.789(2) . ?
P1 C8 1.794(2) . ?
P1 C1 1.807(2) . ?
C1 C2 1.350(3) . ?
C1 C15 1.475(3) . ?
C2 C3 1.481(3) . ?
C2 C21 1.488(3) . ?
C3 C4 1.387(3) . ?
C3 C8 1.394(3) . ?
C4 C5 1.394(3) . ?
C4 H4 0.925(19) . ?
C5 C6 1.378(3) . ?
C5 H5 0.94(2) . ?
C6 C7 1.395(3) . ?
C6 H6 0.93(2) . ?
C7 C8 1.378(3) . ?
C7 H7 0.97(2) . ?
C9 C10 1.387(3) . ?
C9 C14 1.389(3) . ?
C10 C11 1.393(3) . ?
C10 H10 0.94(3) . ?
C11 C12 1.363(4) . ?
C11 H11 1.01(3) . ?
C12 C13 1.374(4) . ?
C12 H12 0.95(3) . ?
C13 C14 1.383(3) . ?
C13 H13 1.00(3) . ?
C14 H14 0.97(2) . ?
C15 C20 1.389(3) . ?
C15 C16 1.397(3) . ?
C16 C17 1.385(3) . ?
C16 H16 0.99(2) . ?
C17 C18 1.376(4) . ?
C17 H17 1.00(3) . ?
C18 C19 1.379(4) . ?
C18 H18 0.92(2) . ?
C19 C20 1.387(3) . ?
C19 H19 0.97(3) . ?
C20 H20 0.92(2) . ?
C21 C26 1.387(3) . ?
C21 C22 1.390(3) . ?
C22 C23 1.389(3) . ?
C22 H22 0.98(2) . ?
C23 C24 1.383(4) . ?
C23 H23 1.00(3) . ?
C24 C25 1.376(4) . ?
C24 H24 0.98(2) . ?
C25 C26 1.382(3) . ?
C25 H25 0.95(3) . ?
C26 H26 0.96(2) . ?
C27 C28 1.379(3) . ?
C27 C32 1.385(3) . ?
C28 C29 1.380(3) . ?
C28 H28 0.95(2) . ?
C29 C30 1.385(3) . ?
C29 H29 0.97(2) . ?
C30 C31 1.386(3) . ?
C30 C33 1.497(3) . ?
C31 C32 1.376(3) . ?
C31 H31 0.97(2) . ?
C32 H32 0.98(2) . ?
C33 H33A 0.946(18) . ?
C33 H33B 0.965(18) . ?
C33 H33C 0.967(17) . ?
P1F C1F 1.785(16) . ?
P1F C9F 1.793(16) . ?
P1F C8F 1.804(16) . ?
C1F C2F 1.330(16) . ?
C1F C15F 1.488(16) . ?
C2F C21F 1.499(16) . ?
C2F C3F 1.501(17) . ?
C3F C8F 1.377(17) . ?
C3F C4F 1.389(17) . ?
C4F C5F 1.401(18) . ?
C4F H4F 0.9500 . ?
C5F C6F 1.370(19) . ?
C5F H5F 0.9500 . ?
C6F C7F 1.392(19) . ?
C6F H6F 0.9500 . ?
C7F C8F 1.371(18) . ?
C7F H7F 0.9500 . ?
C9F C14F 1.386(18) . ?
C9F C10F 1.388(18) . ?
C10F C11F 1.392(19) . ?
C10F H10F 0.9500 . ?
C11F C12F 1.357(19) . ?
C11F H11F 0.9500 . ?
C12F C13F 1.369(19) . ?
C12F H12F 0.9500 . ?
C13F C14F 1.390(19) . ?
C13F H13F 0.9500 . ?
C14F H14F 0.9500 . ?
C15F C20F 1.368(18) . ?
C15F C16F 1.386(18) . ?
C16F C17F 1.380(19) . ?
C16F H16F 0.9500 . ?
C17F C18F 1.362(19) . ?
C17F H17F 0.9500 . ?
C18F C19F 1.366(19) . ?
C18F H18F 0.9500 . ?
C19F C20F 1.371(19) . ?
C19F H19F 0.9500 . ?
C20F H20F 0.9500 . ?
C21F C26F 1.389(18) . ?
C21F C22F 1.394(18) . ?
C22F C23F 1.375(19) . ?
C22F H22F 0.9500 . ?
C23F C24F 1.385(19) . ?
C23F H23F 0.9500 . ?
C24F C25F 1.368(19) . ?
C24F H24F 0.9500 . ?
C25F C26F 1.377(19) . ?
C25F H25F 0.9500 . ?
C26F H26F 0.9500 . ?
